data_4126865
loop_
_publ_author_name
'Rosario-Amorin, Daniel'
'Dechambenoit, Pierre'
'Bentaleb, Ahmed'
'Rouzieres, Mathieu'
'Mathoni\`ere, Corine'
'Cl\'erac, Rodolphe'

_publ_section_title
;
 Multistability at room temperature in a bent-shaped spin-crossover
 complex decorated with long alkyl chains.
;
_journal_name_full 'Journal of the American Chemical Society'
_journal_paper_doi 10.1021/jacs.7b11042
_journal_year 2017
_chemical_formula_moiety 'C46 H60 Fe N6 O4'
_chemical_formula_sum 'C46 H60 Fe N6 O4'
_chemical_formula_weight 816.85
_space_group_crystal_system monoclinic
_space_group_IT_number 4
_space_group_name_Hall 'P 2yb'
_space_group_name_H-M_alt 'P 1 21 1'
_symmetry_space_group_name_Hall 'P 2yb'
_symmetry_space_group_name_H-M 'P 1 21 1'
_atom_sites_solution_hydrogens geom
_audit_creation_method SHELXL-2014/7
_cell_angle_alpha 90
_cell_angle_beta 91.326(2)
_cell_angle_gamma 90
_cell_formula_units_Z 4
_cell_length_a 10.8855(5)
_cell_length_b 41.9831(18)
_cell_length_c 10.0006(4)
_cell_measurement_reflns_used 9946
_cell_measurement_temperature 290(5)
_cell_measurement_theta_max 21.74
_cell_measurement_theta_min 2.26
_cell_volume 4569.1(3)
_computing_cell_refinement 'Bruker SAINT'
_computing_data_collection 'Bruker APEX2'
_computing_data_reduction 'Bruker SAINT'
_computing_structure_refinement 'SHELXL-2014/7 (Sheldrick, 2014)'
_computing_structure_solution 'SHELXS-2013 (Sheldrick, 2013)'
_diffrn_ambient_temperature 290(5)
_diffrn_measured_fraction_theta_full 0.999
_diffrn_measured_fraction_theta_max 0.999
_diffrn_measurement_device_type 'Bruker APEX-II Quasar'
_diffrn_measurement_method 'phi and omega scans'
_diffrn_radiation_type MoK\a
_diffrn_radiation_wavelength 0.71073
_diffrn_reflns_av_R_equivalents 0.0342
_diffrn_reflns_av_unetI/netI 0.0431
_diffrn_reflns_Laue_measured_fraction_full 0.999
_diffrn_reflns_Laue_measured_fraction_max 0.999
_diffrn_reflns_limit_h_max 11
_diffrn_reflns_limit_h_min -11
_diffrn_reflns_limit_k_max 42
_diffrn_reflns_limit_k_min -44
_diffrn_reflns_limit_l_max 10
_diffrn_reflns_limit_l_min -10
_diffrn_reflns_number 32634
_diffrn_reflns_point_group_measured_fraction_full 0.999
_diffrn_reflns_point_group_measured_fraction_max 0.999
_diffrn_reflns_theta_full 21.963
_diffrn_reflns_theta_max 21.963
_diffrn_reflns_theta_min 1.871
_diffrn_source 'Incoatec microfocus sealed tube'
_exptl_absorpt_coefficient_mu 0.377
_exptl_absorpt_correction_T_max 0.7447
_exptl_absorpt_correction_T_min 0.5777
_exptl_absorpt_correction_type multi-scan
_exptl_absorpt_process_details SADABS
_exptl_crystal_colour black
_exptl_crystal_density_diffrn 1.187
_exptl_crystal_density_meas ?
_exptl_crystal_description shunk
_exptl_crystal_F_000 1744
_exptl_crystal_size_max 0.320
_exptl_crystal_size_mid 0.310
_exptl_crystal_size_min 0.090
_refine_diff_density_max 0.312
_refine_diff_density_min -0.221
_refine_diff_density_rms 0.032
_refine_ls_abs_structure_details
;
 Refined as an inversion twin.
;
_refine_ls_abs_structure_Flack 0.023(16)
_refine_ls_extinction_method none
_refine_ls_goodness_of_fit_ref 1.029
_refine_ls_hydrogen_treatment riding
_refine_ls_matrix_type full
_refine_ls_number_parameters 1032
_refine_ls_number_reflns 10825
_refine_ls_number_restraints 1
_refine_ls_restrained_S_all 1.029
_refine_ls_R_factor_all 0.0483
_refine_ls_R_factor_gt 0.0376
_refine_ls_shift/su_max 0.006
_refine_ls_shift/su_mean 0.000
_refine_ls_structure_factor_coef Fsqd
_refine_ls_weighting_details 'w=1/[\s^2^(Fo^2^)+(0.0440P)^2^+0.3848P] where P=(Fo^2^+2Fc^2^)/3'
_refine_ls_weighting_scheme calc
_refine_ls_wR_factor_gt 0.0830
_refine_ls_wR_factor_ref 0.0871
_reflns_Friedel_coverage 0.967
_reflns_Friedel_fraction_full 0.999
_reflns_Friedel_fraction_max 0.999
_reflns_number_gt 9393
_reflns_number_total 10825
_reflns_threshold_expression 'I > 2\s(I)'
_cod_data_source_file ja7b11042_si_003.cif
_cod_data_source_block 1_290K
_cod_depositor_comments
;
The following automatic conversions were performed:

'_exptl_crystal_density_meas' value 'not measured' was changed to '?'
- the value is perceived as not measured.

Automatic conversion script
Id: cif_fix_values 4973 2017-02-22 13:04:09Z antanas 
;
_cod_database_code 4126865
_shelx_shelxl_version_number 2014/7
_shelx_space_group_comment
;
The symmetry employed for this shelxl refinement is uniquely defined
by the following loop, which should always be used as a source of
symmetry information in preference to the above space-group names.
They are only intended as comments.
;
_shelx_estimated_absorpt_t_min 0.889
_shelx_estimated_absorpt_t_max 0.967

loop_
_space_group_symop_operation_xyz
'x, y, z'
'-x, y+1/2, -z'

loop_
_atom_site_label
_atom_site_type_symbol
_atom_site_fract_x
_atom_site_fract_y
_atom_site_fract_z
_atom_site_U_iso_or_equiv
_atom_site_adp_type
_atom_site_occupancy
_atom_site_site_symmetry_order
_atom_site_calc_flag
_atom_site_refinement_flags_posn
_atom_site_refinement_flags_adp
Fe2 Fe 0.85723(5) 0.49693(2) 0.07309(6) 0.0433(2) Uani 1 1 d . .
Fe1 Fe 0.35720(5) 0.49435(2) -0.29370(6) 0.0457(2) Uani 1 1 d . .
O4 O 0.8366(3) 0.46302(8) 0.2105(3) 0.0474(10) Uani 1 1 d . .
O1 O 0.3675(3) 0.53135(9) -0.1590(4) 0.0549(11) Uani 1 1 d . .
N10 N 0.8193(4) 0.52766(10) -0.0675(4) 0.0426(11) Uani 1 1 d . .
O3 O 0.8695(3) 0.53063(9) 0.2109(4) 0.0510(10) Uani 1 1 d . .
N11 N 0.6872(3) 0.49169(11) 0.0632(4) 0.0404(9) Uani 1 1 d . .
O2 O 0.3569(3) 0.45702(9) -0.1555(4) 0.0540(11) Uani 1 1 d . .
N6 N 0.5419(4) 0.44166(10) -0.2475(4) 0.0494(11) Uani 1 1 d . .
N5 N 0.5188(4) 0.46823(11) -0.3219(4) 0.0481(11) Uani 1 1 d . .
N3 N 0.1790(3) 0.54830(10) -0.2456(4) 0.0463(11) Uani 1 1 d . .
O8 O 0.5831(4) 0.35282(10) 0.5418(4) 0.0813(13) Uani 1 1 d . .
N4 N 0.4548(4) 0.51905(10) -0.4537(4) 0.0493(11) Uani 1 1 d . .
N8 N 1.0262(4) 0.50282(10) 0.0802(4) 0.0456(11) Uani 1 1 d . .
N7 N 0.9008(4) 0.46603(10) -0.0613(4) 0.0424(11) Uani 1 1 d . .
N12 N 0.6340(4) 0.46821(10) 0.1399(4) 0.0463(11) Uani 1 1 d . .
N2 N 0.1948(3) 0.52132(10) -0.3214(4) 0.0441(11) Uani 1 1 d . .
C46 C 0.7220(4) 0.45475(12) 0.2118(5) 0.0406(12) Uani 1 1 d . .
N1 N 0.2498(4) 0.46997(11) -0.4531(4) 0.0497(11) Uani 1 1 d . .
C47 C 0.6883(5) 0.42817(12) 0.3010(5) 0.0443(13) Uani 1 1 d . .
C6 C 0.1163(5) 0.51300(13) -0.4119(5) 0.0473(14) Uani 1 1 d . .
H6 H 0.0452 0.5248 -0.4282 0.057 Uiso 1 1 calc R U
O5 O 0.3128(4) 0.65425(11) 0.1934(5) 0.0872(14) Uani 1 1 d . .
C21 C 0.4534(5) 0.40984(13) -0.0759(5) 0.0517(14) Uani 1 1 d . .
C18 C 0.5616(5) 0.50507(12) -0.4902(5) 0.0483(14) Uani 1 1 d . .
C5 C 0.1420(4) 0.48447(11) -0.4885(5) 0.0423(14) Uani 1 1 d . .
N9 N 1.0759(4) 0.52667(11) 0.1599(5) 0.0510(11) Uani 1 1 d . .
C52 C 0.7747(5) 0.41318(12) 0.3812(5) 0.0547(15) Uani 1 1 d . .
H52 H 0.8558 0.4202 0.3800 0.066 Uiso 1 1 calc R U
O7 O 1.0801(5) 0.64285(11) 0.5716(6) 0.0956(15) Uani 1 1 d . .
C7 C 0.2770(5) 0.55079(13) -0.1635(5) 0.0446(13) Uani 1 1 d . .
C44 C 0.6966(4) 0.52973(12) -0.0995(5) 0.0407(13) Uani 1 1 d . .
C34 C 1.0082(5) 0.56682(13) 0.3133(5) 0.0499(14) Uani 1 1 d . .
C50 C 0.6250(6) 0.37757(13) 0.4661(6) 0.0572(15) Uani 1 1 d . .
C28 C 0.8669(6) 0.43031(15) -0.2435(6) 0.0603(17) Uani 1 1 d . .
H28 H 0.8117 0.4189 -0.2975 0.072 Uiso 1 1 calc R U
C8 C 0.2813(5) 0.57884(12) -0.0717(5) 0.0466(13) Uani 1 1 d . .
C31 C 1.0249(4) 0.46459(13) -0.0842(5) 0.0464(13) Uani 1 1 d . .
C40 C 0.8973(5) 0.54413(12) -0.1412(6) 0.0478(14) Uani 1 1 d . .
H40 H 0.9807 0.5431 -0.1193 0.057 Uiso 1 1 calc R U
C4 C 0.0682(5) 0.47309(14) -0.5926(5) 0.0535(14) Uani 1 1 d . .
H4 H -0.0054 0.4833 -0.6146 0.064 Uiso 1 1 calc R U
C20 C 0.4487(5) 0.43837(13) -0.1638(5) 0.0480(14) Uani 1 1 d . .
O6 O 0.4762(5) 0.32867(11) 0.1612(6) 0.1103(17) Uani 1 1 d . .
C26 C 0.3526(6) 0.40071(16) -0.0050(7) 0.0710(19) Uani 1 1 d . .
H26 H 0.2820 0.4132 -0.0099 0.085 Uiso 1 1 calc R U
C27 C 0.8266(5) 0.44896(14) -0.1406(6) 0.0532(15) Uani 1 1 d . .
H27 H 0.7426 0.4497 -0.1256 0.064 Uiso 1 1 calc R U
C42 C 0.7376(5) 0.56479(13) -0.2795(5) 0.0587(15) Uani 1 1 d . .
H42 H 0.7111 0.5771 -0.3520 0.070 Uiso 1 1 calc R U
C17 C 0.6316(5) 0.51708(16) -0.5930(5) 0.0607(16) Uani 1 1 d . .
H17 H 0.7049 0.5072 -0.6149 0.073 Uiso 1 1 calc R U
C41 C 0.8609(5) 0.56251(14) -0.2473(6) 0.0559(16) Uani 1 1 d . .
H41 H 0.9185 0.5734 -0.2972 0.067 Uiso 1 1 calc R U
C29 C 0.9908(6) 0.42890(14) -0.2646(6) 0.0626(16) Uani 1 1 d . .
H29 H 1.0203 0.4164 -0.3336 0.075 Uiso 1 1 calc R U
C48 C 0.5671(5) 0.41726(13) 0.3055(5) 0.0539(15) Uani 1 1 d . .
H48 H 0.5066 0.4271 0.2529 0.065 Uiso 1 1 calc R U
C33 C 0.9827(5) 0.53974(12) 0.2229(5) 0.0463(13) Uani 1 1 d . .
C45 C 0.6223(5) 0.50879(12) -0.0199(5) 0.0459(14) Uani 1 1 d . .
H45 H 0.5371 0.5077 -0.0274 0.055 Uiso 1 1 calc R U
C13 C 0.3877(5) 0.58463(14) 0.0034(6) 0.0569(16) Uani 1 1 d . .
H13 H 0.4551 0.5712 -0.0047 0.068 Uiso 1 1 calc R U
C19 C 0.5939(5) 0.47697(14) -0.4140(6) 0.0537(15) Uani 1 1 d . .
H19 H 0.6654 0.4656 -0.4302 0.064 Uiso 1 1 calc R U
C30 C 1.0712(5) 0.44562(14) -0.1854(6) 0.0579(15) Uani 1 1 d . .
H30 H 1.1553 0.4444 -0.1987 0.069 Uiso 1 1 calc R U
C25 C 0.3530(6) 0.37325(17) 0.0741(6) 0.074(2) Uani 1 1 d . .
H25 H 0.2828 0.3669 0.1180 0.089 Uiso 1 1 calc R U
C11 C 0.2953(6) 0.63014(15) 0.1033(6) 0.0650(17) Uani 1 1 d . .
C43 C 0.6537(5) 0.54869(13) -0.2032(5) 0.0522(14) Uani 1 1 d . .
H43 H 0.5699 0.5506 -0.2214 0.063 Uiso 1 1 calc R U
C51 C 0.7446(6) 0.38767(13) 0.4649(5) 0.0612(16) Uani 1 1 d . .
H51 H 0.8045 0.3778 0.5184 0.073 Uiso 1 1 calc R U
C83 C 0.6603(6) 0.33882(15) 0.6395(7) 0.0796(19) Uani 1 1 d . .
H83A H 0.6890 0.3548 0.7028 0.096 Uiso 1 1 calc R U
H83B H 0.7313 0.3294 0.5979 0.096 Uiso 1 1 calc R U
C3 C 0.1030(5) 0.44704(15) -0.6624(6) 0.0608(16) Uani 1 1 d . .
H3 H 0.0543 0.4393 -0.7328 0.073 Uiso 1 1 calc R U
C35 C 1.1260(5) 0.57882(14) 0.3364(6) 0.0664(17) Uani 1 1 d . .
H35 H 1.1920 0.5697 0.2932 0.080 Uiso 1 1 calc R U
C2 C 0.2120(6) 0.43215(15) -0.6272(6) 0.0707(18) Uani 1 1 d . .
H2 H 0.2373 0.4142 -0.6733 0.085 Uiso 1 1 calc R U
C32 C 1.0947(5) 0.48578(12) 0.0006(5) 0.0512(15) Uani 1 1 d . .
H32 H 1.1799 0.4873 -0.0005 0.061 Uiso 1 1 calc R U
C37 C 1.0499(7) 0.61795(15) 0.4874(6) 0.0674(17) Uani 1 1 d . .
C1 C 0.2838(5) 0.44436(15) -0.5219(6) 0.0671(17) Uani 1 1 d . .
H1 H 0.3575 0.4343 -0.4990 0.081 Uiso 1 1 calc R U
C22 C 0.5580(6) 0.39115(15) -0.0606(6) 0.0704(17) Uani 1 1 d . .
H22 H 0.6278 0.3968 -0.1068 0.084 Uiso 1 1 calc R U
C24 C 0.4616(7) 0.35573(14) 0.0855(7) 0.0724(18) Uani 1 1 d . .
C39 C 0.9137(6) 0.58171(15) 0.3796(6) 0.0647(16) Uani 1 1 d . .
H39 H 0.8340 0.5742 0.3661 0.078 Uiso 1 1 calc R U
C14 C 0.4197(5) 0.54509(15) -0.5201(6) 0.0676(17) Uani 1 1 d . .
H14 H 0.3483 0.5553 -0.4943 0.081 Uiso 1 1 calc R U
C9 C 0.1837(5) 0.59973(14) -0.0598(6) 0.0628(16) Uani 1 1 d . .
H9 H 0.1128 0.5966 -0.1117 0.075 Uiso 1 1 calc R U
C12 C 0.3944(6) 0.61007(15) 0.0899(6) 0.0642(18) Uani 1 1 d . .
H12 H 0.4662 0.6138 0.1397 0.077 Uiso 1 1 calc R U
C38 C 0.9325(6) 0.60735(14) 0.4652(6) 0.0654(16) Uani 1 1 d . .
H38 H 0.8667 0.6171 0.5066 0.079 Uiso 1 1 calc R U
C16 C 0.5924(6) 0.54346(17) -0.6618(6) 0.0734(19) Uani 1 1 d . .
H16 H 0.6379 0.5516 -0.7314 0.088 Uiso 1 1 calc R U
C49 C 0.5363(5) 0.39240(14) 0.3862(6) 0.0640(16) Uani 1 1 d . .
H49 H 0.4553 0.3854 0.3876 0.077 Uiso 1 1 calc R U
C36 C 1.1462(6) 0.60402(16) 0.4221(7) 0.081(2) Uani 1 1 d . .
H36 H 1.2256 0.6117 0.4360 0.098 Uiso 1 1 calc R U
C84 C 0.5886(7) 0.31366(16) 0.7104(7) 0.092(2) Uani 1 1 d . .
H84A H 0.5195 0.3239 0.7523 0.110 Uiso 1 1 calc R U
H84B H 0.5555 0.2990 0.6437 0.110 Uiso 1 1 calc R U
C15 C 0.4839(6) 0.55772(17) -0.6259(7) 0.082(2) Uani 1 1 d . .
H15 H 0.4543 0.5755 -0.6718 0.099 Uiso 1 1 calc R U
C73 C 0.9852(8) 0.65723(17) 0.6430(7) 0.098(2) Uani 1 1 d . .
H73A H 0.9431 0.6411 0.6944 0.118 Uiso 1 1 calc R U
H73B H 0.9261 0.6666 0.5805 0.118 Uiso 1 1 calc R U
C60 C 0.1079(7) 0.83395(17) 0.7981(7) 0.097(2) Uani 1 1 d . .
H60A H 0.1271 0.8207 0.8753 0.116 Uiso 1 1 calc R U
H60B H 0.1826 0.8449 0.7738 0.116 Uiso 1 1 calc R U
C85 C 0.6565(7) 0.29458(16) 0.8147(7) 0.093(2) Uani 1 1 d . .
H85A H 0.6880 0.3088 0.8839 0.111 Uiso 1 1 calc R U
H85B H 0.7260 0.2841 0.7745 0.111 Uiso 1 1 calc R U
C10 C 0.1896(6) 0.62517(14) 0.0278(6) 0.0707(17) Uani 1 1 d . .
H10 H 0.1228 0.6388 0.0357 0.085 Uiso 1 1 calc R U
C87 C 0.6320(7) 0.24991(17) 0.9836(7) 0.099(2) Uani 1 1 d . .
H87A H 0.6533 0.2635 1.0591 0.119 Uiso 1 1 calc R U
H87B H 0.7077 0.2410 0.9506 0.119 Uiso 1 1 calc R U
C58 C 0.1593(7) 0.78800(16) 0.6438(7) 0.087(2) Uani 1 1 d . .
H58A H 0.1781 0.7746 0.7206 0.104 Uiso 1 1 calc R U
H58B H 0.2346 0.7986 0.6192 0.104 Uiso 1 1 calc R U
C63 C 0.3778(8) 0.31751(18) 0.2341(8) 0.101(2) Uani 1 1 d . .
H63A H 0.3103 0.3116 0.1742 0.121 Uiso 1 1 calc R U
H63B H 0.3495 0.3340 0.2941 0.121 Uiso 1 1 calc R U
C88 C 0.5514(8) 0.22270(17) 1.0327(8) 0.105(3) Uani 1 1 d . .
H88A H 0.4741 0.2316 1.0612 0.126 Uiso 1 1 calc R U
H88B H 0.5332 0.2087 0.9577 0.126 Uiso 1 1 calc R U
C54 C 0.2566(7) 0.69665(16) 0.3341(7) 0.094(2) Uani 1 1 d . .
H54A H 0.2795 0.6838 0.4113 0.112 Uiso 1 1 calc R U
H54B H 0.3295 0.7079 0.3061 0.112 Uiso 1 1 calc R U
C59 C 0.0675(7) 0.81263(17) 0.6831(8) 0.097(2) Uani 1 1 d . .
H59A H -0.0078 0.8019 0.7073 0.116 Uiso 1 1 calc R U
H59B H 0.0486 0.8259 0.6059 0.116 Uiso 1 1 calc R U
C57 C 0.1162(7) 0.76712(16) 0.5288(7) 0.095(2) Uani 1 1 d . .
H57A H 0.0415 0.7563 0.5542 0.114 Uiso 1 1 calc R U
H57B H 0.0959 0.7806 0.4527 0.114 Uiso 1 1 calc R U
C53 C 0.2129(7) 0.67486(15) 0.2217(7) 0.088(2) Uani 1 1 d . .
H53A H 0.1422 0.6626 0.2490 0.106 Uiso 1 1 calc R U
H53B H 0.1898 0.6872 0.1431 0.106 Uiso 1 1 calc R U
C74 C 1.0345(8) 0.68259(17) 0.7358(8) 0.106(3) Uani 1 1 d . .
H74A H 1.0873 0.6726 0.8030 0.127 Uiso 1 1 calc R U
H74B H 1.0848 0.6971 0.6849 0.127 Uiso 1 1 calc R U
C75 C 0.9394(8) 0.7014(2) 0.8044(8) 0.112(3) Uani 1 1 d . .
H75A H 0.8861 0.6865 0.8497 0.134 Uiso 1 1 calc R U
H75B H 0.8897 0.7121 0.7365 0.134 Uiso 1 1 calc R U
C56 C 0.2078(7) 0.74251(16) 0.4859(7) 0.089(2) Uani 1 1 d . .
H56A H 0.2311 0.7297 0.5631 0.106 Uiso 1 1 calc R U
H56B H 0.2811 0.7534 0.4565 0.106 Uiso 1 1 calc R U
C55 C 0.1628(7) 0.72029(16) 0.3739(7) 0.093(2) Uani 1 1 d . .
H55A H 0.0904 0.7090 0.4033 0.112 Uiso 1 1 calc R U
H55B H 0.1390 0.7330 0.2965 0.112 Uiso 1 1 calc R U
C86 C 0.5751(7) 0.26972(17) 0.8772(7) 0.099(2) Uani 1 1 d . .
H86A H 0.5045 0.2805 0.9139 0.119 Uiso 1 1 calc R U
H86B H 0.5447 0.2557 0.8068 0.119 Uiso 1 1 calc R U
C23 C 0.5628(7) 0.36498(16) 0.0187(7) 0.083(2) Uani 1 1 d . .
H23 H 0.6353 0.3534 0.0273 0.100 Uiso 1 1 calc R U
C68 C 0.3224(9) 0.2004(2) 0.6372(10) 0.137(4) Uani 1 1 d . .
H68A H 0.3538 0.1845 0.5765 0.165 Uiso 1 1 calc R U
H68B H 0.3908 0.2074 0.6937 0.165 Uiso 1 1 calc R U
C64 C 0.4223(8) 0.28831(18) 0.3146(9) 0.116(3) Uani 1 1 d . .
H64A H 0.4555 0.2728 0.2530 0.139 Uiso 1 1 calc R U
H64B H 0.4888 0.2949 0.3747 0.139 Uiso 1 1 calc R U
C90 C 0.5239(8) 0.17656(18) 1.1906(8) 0.110(3) Uani 1 1 d . .
H90A H 0.5075 0.1624 1.1156 0.132 Uiso 1 1 calc R U
H90B H 0.4460 0.1855 1.2170 0.132 Uiso 1 1 calc R U
C89 C 0.6041(8) 0.20316(18) 1.1443(8) 0.110(3) Uani 1 1 d . .
H89A H 0.6219 0.2171 1.2197 0.132 Uiso 1 1 calc R U
H89B H 0.6814 0.1942 1.1161 0.132 Uiso 1 1 calc R U
C70 C 0.2726(10) 0.1576(2) 0.8030(10) 0.140(4) Uani 1 1 d . .
H70A H 0.3407 0.1644 0.8605 0.168 Uiso 1 1 calc R U
H70B H 0.3043 0.1416 0.7428 0.168 Uiso 1 1 calc R U
C61 C 0.0145(8) 0.85835(19) 0.8369(9) 0.122(3) Uani 1 1 d . .
H61A H -0.0051 0.8714 0.7594 0.146 Uiso 1 1 calc R U
H61B H -0.0601 0.8474 0.8616 0.146 Uiso 1 1 calc R U
C76 C 0.9819(9) 0.72579(19) 0.9042(9) 0.116(3) Uani 1 1 d . .
H76A H 1.0269 0.7148 0.9751 0.140 Uiso 1 1 calc R U
H76B H 1.0398 0.7396 0.8603 0.140 Uiso 1 1 calc R U
C65 C 0.3288(9) 0.27289(18) 0.3924(8) 0.115(3) Uani 1 1 d . .
H65A H 0.2627 0.2663 0.3318 0.138 Uiso 1 1 calc R U
H65B H 0.2951 0.2885 0.4528 0.138 Uiso 1 1 calc R U
C78 C 0.9291(9) 0.7701(2) 1.0684(10) 0.128(3) Uani 1 1 d . .
H78A H 0.9687 0.7587 1.1420 0.153 Uiso 1 1 calc R U
H78B H 0.9914 0.7833 1.0284 0.153 Uiso 1 1 calc R U
C80 C 0.8717(11) 0.8141(2) 1.2285(11) 0.153(4) Uani 1 1 d . .
H80A H 0.9069 0.8022 1.3033 0.184 Uiso 1 1 calc R U
H80B H 0.9367 0.8273 1.1939 0.184 Uiso 1 1 calc R U
C67 C 0.2794(9) 0.2283(2) 0.5554(9) 0.123(3) Uani 1 1 d . .
H67A H 0.2127 0.2212 0.4967 0.147 Uiso 1 1 calc R U
H67B H 0.2456 0.2440 0.6157 0.147 Uiso 1 1 calc R U
C77 C 0.8893(9) 0.7462(2) 0.9674(9) 0.129(3) Uani 1 1 d . .
H77A H 0.8303 0.7323 1.0093 0.154 Uiso 1 1 calc R U
H77B H 0.8455 0.7575 0.8965 0.154 Uiso 1 1 calc R U
C62 C 0.0533(10) 0.8794(2) 0.9484(9) 0.150(4) Uani 1 1 d . .
H62A H 0.0626 0.8671 1.0288 0.225 Uiso 1 1 calc R U
H62B H -0.0077 0.8956 0.9606 0.225 Uiso 1 1 calc R U
H62C H 0.1304 0.8892 0.9281 0.225 Uiso 1 1 calc R U
C66 C 0.3697(9) 0.24419(19) 0.4739(10) 0.130(3) Uani 1 1 d . .
H66A H 0.4022 0.2286 0.4127 0.155 Uiso 1 1 calc R U
H66B H 0.4371 0.2508 0.5326 0.155 Uiso 1 1 calc R U
C71 C 0.1808(12) 0.1419(2) 0.8884(10) 0.164(4) Uani 1 1 d . .
H71A H 0.1479 0.1579 0.9476 0.197 Uiso 1 1 calc R U
H71B H 0.1134 0.1347 0.8308 0.197 Uiso 1 1 calc R U
C79 C 0.8381(11) 0.7910(2) 1.1245(9) 0.147(4) Uani 1 1 d . .
H79A H 0.7740 0.7776 1.1601 0.177 Uiso 1 1 calc R U
H79B H 0.8012 0.8029 1.0508 0.177 Uiso 1 1 calc R U
C91 C 0.5751(11) 0.1570(2) 1.3051(10) 0.153(4) Uani 1 1 d . .
H91A H 0.6536 0.1483 1.2791 0.184 Uiso 1 1 calc R U
H91B H 0.5907 0.1711 1.3805 0.184 Uiso 1 1 calc R U
C92 C 0.4975(12) 0.1307(2) 1.3499(11) 0.186(5) Uani 1 1 d . .
H92A H 0.4178 0.1387 1.3716 0.280 Uiso 1 1 calc R U
H92B H 0.5347 0.1209 1.4275 0.280 Uiso 1 1 calc R U
H92C H 0.4891 0.1152 1.2796 0.280 Uiso 1 1 calc R U
C72 C 0.2199(12) 0.1157(2) 0.9680(11) 0.189(5) Uani 1 1 d . .
H72A H 0.2261 0.0971 0.9129 0.283 Uiso 1 1 calc R U
H72B H 0.1614 0.1120 1.0366 0.283 Uiso 1 1 calc R U
H72C H 0.2987 0.1204 1.0084 0.283 Uiso 1 1 calc R U
C69 C 0.2334(9) 0.1851(2) 0.7219(9) 0.134(3) Uani 1 1 d . .
H69A H 0.1649 0.1783 0.6650 0.161 Uiso 1 1 calc R U
H69B H 0.2023 0.2011 0.7822 0.161 Uiso 1 1 calc R U
C82 C 0.8012(14) 0.8567(3) 1.3825(14) 0.232(7) Uani 1 1 d . .
H82A H 0.7638 0.8493 1.4628 0.348 Uiso 1 1 calc R U
H82B H 0.7671 0.8770 1.3578 0.348 Uiso 1 1 calc R U
H82C H 0.8883 0.8588 1.3977 0.348 Uiso 1 1 calc R U
C81 C 0.7791(14) 0.8353(3) 1.2819(13) 0.214(6) Uani 1 1 d . .
H81A H 0.7467 0.8475 1.2065 0.257 Uiso 1 1 calc R U
H81B H 0.7126 0.8218 1.3113 0.257 Uiso 1 1 calc R U

loop_
_atom_site_aniso_label
_atom_site_aniso_U_11
_atom_site_aniso_U_22
_atom_site_aniso_U_33
_atom_site_aniso_U_23
_atom_site_aniso_U_13
_atom_site_aniso_U_12
Fe2 0.0273(4) 0.0598(4) 0.0428(4) 0.0056(5) -0.0021(3) -0.0033(4)
Fe1 0.0307(4) 0.0568(4) 0.0496(4) 0.0014(5) -0.0009(3) 0.0054(4)
O4 0.035(2) 0.061(2) 0.046(2) 0.0080(19) -0.0045(17) -0.0055(18)
O1 0.035(2) 0.067(3) 0.062(3) -0.004(2) -0.0084(19) 0.010(2)
N10 0.032(3) 0.054(3) 0.042(3) -0.003(2) 0.003(2) -0.001(2)
O3 0.033(2) 0.070(3) 0.049(2) -0.001(2) 0.0017(17) -0.0098(19)
N11 0.035(2) 0.045(3) 0.041(2) 0.004(2) 0.0040(19) -0.004(2)
O2 0.036(2) 0.067(3) 0.060(3) 0.011(2) 0.0040(19) 0.005(2)
N6 0.037(3) 0.058(3) 0.053(3) 0.007(2) 0.000(2) 0.005(2)
N5 0.031(2) 0.067(3) 0.046(3) -0.004(3) -0.002(2) -0.001(2)
N3 0.034(3) 0.053(3) 0.052(3) -0.006(2) -0.001(2) 0.005(2)
O8 0.091(3) 0.072(3) 0.081(3) 0.024(3) -0.001(3) -0.014(3)
N4 0.041(3) 0.057(3) 0.050(3) 0.005(2) -0.001(2) 0.001(2)
N8 0.040(2) 0.054(3) 0.042(2) 0.013(2) -0.005(2) -0.003(2)
N7 0.028(2) 0.058(3) 0.041(3) 0.011(2) -0.006(2) 0.004(2)
N12 0.032(2) 0.061(3) 0.047(3) 0.002(2) -0.001(2) -0.004(2)
N2 0.032(2) 0.055(3) 0.046(3) 0.006(2) -0.006(2) 0.002(2)
C46 0.033(3) 0.049(3) 0.040(3) -0.005(3) 0.004(3) -0.006(3)
N1 0.037(3) 0.064(3) 0.048(3) -0.004(3) -0.002(2) 0.005(2)
C47 0.044(3) 0.054(3) 0.035(3) -0.007(3) 0.003(3) 0.004(3)
C6 0.030(3) 0.064(4) 0.048(3) 0.008(3) 0.000(3) 0.007(3)
O5 0.101(4) 0.076(3) 0.084(3) -0.027(3) -0.016(3) 0.002(3)
C21 0.049(4) 0.055(4) 0.051(4) -0.005(3) -0.001(3) -0.002(3)
C18 0.042(3) 0.058(4) 0.045(3) -0.002(3) 0.000(3) -0.003(3)
C5 0.030(3) 0.055(4) 0.042(3) 0.009(3) 0.001(2) -0.001(2)
N9 0.036(3) 0.061(3) 0.056(3) 0.006(3) -0.003(2) -0.005(2)
C52 0.052(4) 0.055(4) 0.057(4) 0.002(3) -0.004(3) -0.012(3)
O7 0.100(4) 0.074(3) 0.112(4) -0.025(3) -0.016(3) -0.013(3)
C7 0.030(3) 0.059(4) 0.045(3) 0.007(3) 0.002(3) -0.010(3)
C44 0.029(3) 0.055(3) 0.038(3) -0.001(3) -0.003(2) 0.001(2)
C34 0.040(3) 0.062(4) 0.048(3) 0.016(3) -0.008(3) -0.011(3)
C50 0.070(4) 0.050(4) 0.052(4) 0.005(3) 0.006(3) -0.006(3)
C28 0.052(4) 0.073(4) 0.056(4) -0.010(4) 0.000(3) 0.007(3)
C8 0.043(3) 0.051(3) 0.046(3) 0.008(3) 0.002(3) 0.000(3)
C31 0.030(3) 0.059(4) 0.049(3) 0.017(3) 0.003(3) 0.003(3)
C40 0.026(3) 0.061(4) 0.056(4) 0.004(3) 0.003(3) -0.003(3)
C4 0.040(3) 0.068(4) 0.052(4) 0.012(3) -0.013(3) -0.003(3)
C20 0.038(3) 0.055(4) 0.051(4) -0.003(3) -0.007(3) -0.004(3)
O6 0.140(5) 0.077(4) 0.115(4) 0.024(3) 0.021(4) 0.004(3)
C26 0.053(4) 0.079(5) 0.080(5) 0.007(4) -0.005(4) -0.006(3)
C27 0.031(3) 0.073(4) 0.055(4) -0.001(3) -0.004(3) 0.000(3)
C42 0.062(4) 0.066(4) 0.047(4) 0.014(3) -0.006(3) 0.004(3)
C17 0.050(4) 0.089(5) 0.043(4) -0.009(3) 0.010(3) -0.016(3)
C41 0.049(4) 0.063(4) 0.056(4) 0.015(3) 0.004(3) 0.001(3)
C29 0.058(4) 0.071(4) 0.059(4) -0.005(3) 0.015(3) 0.008(3)
C48 0.040(3) 0.063(4) 0.058(4) 0.007(3) -0.005(3) -0.007(3)
C33 0.050(4) 0.048(3) 0.040(3) 0.010(3) -0.011(3) -0.011(3)
C45 0.029(3) 0.062(4) 0.047(3) 0.001(3) 0.001(3) 0.002(2)
C13 0.053(4) 0.062(4) 0.055(4) 0.000(3) -0.009(3) -0.002(3)
C19 0.031(3) 0.070(4) 0.060(4) -0.006(3) 0.004(3) 0.005(3)
C30 0.043(3) 0.068(4) 0.063(4) 0.007(3) 0.015(3) 0.008(3)
C25 0.075(5) 0.076(5) 0.071(5) 0.019(4) -0.003(4) -0.023(4)
C11 0.079(5) 0.057(4) 0.059(4) -0.008(3) -0.001(4) -0.004(4)
C43 0.037(3) 0.068(4) 0.052(4) -0.001(3) -0.008(3) 0.002(3)
C51 0.064(4) 0.062(4) 0.057(4) 0.007(3) -0.003(3) 0.003(3)
C83 0.103(5) 0.063(4) 0.073(5) 0.010(4) 0.007(4) 0.005(4)
C3 0.053(4) 0.078(4) 0.051(4) -0.002(3) -0.016(3) -0.007(3)
C35 0.051(4) 0.066(4) 0.081(5) -0.004(4) -0.010(3) -0.004(3)
C2 0.065(4) 0.075(4) 0.071(4) -0.023(4) -0.013(3) 0.006(4)
C32 0.027(3) 0.067(4) 0.059(4) 0.016(3) -0.001(3) 0.001(3)
C37 0.081(5) 0.058(4) 0.063(4) 0.003(3) -0.012(4) -0.016(4)
C1 0.057(4) 0.075(4) 0.068(4) -0.011(4) -0.004(3) 0.013(3)
C22 0.069(4) 0.069(4) 0.073(5) 0.000(4) 0.013(3) 0.011(4)
C24 0.097(6) 0.041(4) 0.079(5) 0.012(4) -0.005(4) 0.003(4)
C39 0.059(4) 0.077(4) 0.059(4) 0.003(4) 0.002(3) -0.018(3)
C14 0.050(4) 0.085(5) 0.068(4) 0.017(4) 0.000(3) 0.004(3)
C9 0.054(4) 0.066(4) 0.068(4) -0.007(3) -0.011(3) 0.003(3)
C12 0.061(4) 0.068(4) 0.063(4) -0.008(4) -0.015(3) -0.004(3)
C38 0.074(5) 0.070(4) 0.052(4) -0.004(3) 0.002(3) -0.013(4)
C16 0.074(5) 0.096(6) 0.051(4) 0.013(4) 0.008(3) -0.024(4)
C49 0.055(4) 0.073(4) 0.064(4) 0.006(4) 0.008(3) -0.015(3)
C36 0.061(5) 0.074(5) 0.108(6) -0.008(4) -0.020(4) -0.017(4)
C84 0.119(6) 0.071(5) 0.085(5) 0.028(4) 0.002(4) -0.008(4)
C15 0.067(5) 0.103(5) 0.077(5) 0.037(4) 0.010(4) -0.001(4)
C73 0.136(8) 0.080(5) 0.078(5) -0.012(4) -0.005(5) -0.022(5)
C60 0.126(7) 0.081(5) 0.084(5) -0.025(4) 0.016(5) -0.008(5)
C85 0.124(6) 0.071(5) 0.084(5) 0.016(4) 0.006(5) -0.005(4)
C10 0.075(5) 0.061(4) 0.075(5) -0.014(4) -0.004(4) 0.010(3)
C87 0.137(7) 0.071(5) 0.089(5) 0.021(4) 0.005(5) -0.008(5)
C58 0.109(6) 0.078(5) 0.073(5) -0.010(4) 0.001(4) 0.005(4)
C63 0.126(7) 0.089(6) 0.088(6) 0.011(5) -0.002(5) -0.016(5)
C88 0.132(7) 0.091(6) 0.093(6) 0.019(5) 0.009(5) -0.009(5)
C54 0.127(7) 0.070(5) 0.084(5) -0.019(4) -0.005(5) 0.005(5)
C59 0.102(6) 0.086(5) 0.102(6) -0.017(5) 0.001(5) 0.000(5)
C57 0.112(6) 0.076(5) 0.098(6) -0.020(4) 0.000(5) 0.000(4)
C53 0.120(6) 0.066(4) 0.077(5) -0.010(4) -0.008(4) 0.008(4)
C74 0.131(7) 0.074(5) 0.113(7) -0.015(5) -0.016(5) -0.010(5)
C75 0.150(8) 0.108(6) 0.077(5) -0.014(5) -0.001(5) -0.017(6)
C56 0.118(6) 0.074(5) 0.074(5) -0.013(4) -0.003(4) -0.001(4)
C55 0.124(6) 0.075(5) 0.081(5) -0.017(4) -0.001(4) 0.003(4)
C86 0.120(6) 0.079(5) 0.099(6) 0.030(4) 0.003(5) -0.002(4)
C23 0.093(6) 0.063(5) 0.093(5) 0.013(4) 0.007(4) 0.020(4)
C68 0.166(9) 0.097(7) 0.149(9) 0.055(7) 0.002(7) -0.008(6)
C64 0.157(8) 0.075(5) 0.116(7) 0.034(5) 0.013(6) 0.001(5)
C90 0.157(8) 0.084(5) 0.089(6) 0.013(5) 0.007(5) -0.027(5)
C89 0.154(8) 0.091(6) 0.085(6) 0.027(5) -0.003(5) -0.006(5)
C70 0.182(10) 0.115(7) 0.123(8) 0.052(7) -0.011(7) -0.021(7)
C61 0.131(7) 0.090(6) 0.146(8) -0.027(6) 0.031(6) 0.011(5)
C76 0.150(8) 0.083(6) 0.115(7) -0.014(5) -0.015(6) -0.001(5)
C65 0.154(8) 0.083(6) 0.109(7) 0.022(5) 0.004(6) -0.015(5)
C78 0.156(9) 0.091(6) 0.137(8) -0.021(6) -0.005(7) 0.005(6)
C80 0.199(12) 0.096(7) 0.167(10) -0.024(7) 0.036(9) 0.008(7)
C67 0.161(9) 0.098(6) 0.108(7) 0.027(6) -0.009(6) -0.014(6)
C77 0.180(10) 0.120(7) 0.087(6) -0.015(6) 0.012(6) -0.012(7)
C62 0.205(11) 0.102(7) 0.144(9) -0.047(7) 0.041(8) 0.001(7)
C66 0.164(9) 0.086(6) 0.139(8) 0.049(6) 0.005(7) -0.009(6)
C71 0.257(14) 0.118(8) 0.118(8) 0.021(7) 0.038(9) -0.006(9)
C79 0.209(12) 0.131(9) 0.103(7) -0.024(7) 0.011(7) 0.012(8)
C91 0.196(11) 0.124(8) 0.138(9) 0.055(7) -0.022(8) -0.025(8)
C92 0.282(16) 0.118(8) 0.160(10) 0.054(8) 0.006(10) -0.050(9)
C72 0.254(15) 0.141(10) 0.171(11) 0.072(9) -0.008(10) -0.019(9)
C69 0.183(10) 0.116(7) 0.102(7) 0.032(6) 0.003(6) -0.004(7)
C82 0.308(19) 0.134(10) 0.258(17) -0.056(11) 0.090(15) -0.029(11)
C81 0.276(18) 0.206(14) 0.160(12) -0.064(11) -0.007(11) 0.059(13)

loop_
_atom_type_symbol
_atom_type_description
_atom_type_scat_dispersion_real
_atom_type_scat_dispersion_imag
_atom_type_scat_source
C C 0.0033 0.0016 'International Tables Vol C Tables 4.2.6.8 and 6.1.1.4'
H H 0.0000 0.0000 'International Tables Vol C Tables 4.2.6.8 and 6.1.1.4'
N N 0.0061 0.0033 'International Tables Vol C Tables 4.2.6.8 and 6.1.1.4'
O O 0.0106 0.0060 'International Tables Vol C Tables 4.2.6.8 and 6.1.1.4'
Fe Fe 0.3463 0.8444 'International Tables Vol C Tables 4.2.6.8 and 6.1.1.4'

loop_
_geom_angle_atom_site_label_1
_geom_angle_atom_site_label_2
_geom_angle_atom_site_label_3
_geom_angle
N8 Fe2 N11 178.77(19)
N8 Fe2 N7 81.80(19)
N11 Fe2 N7 98.21(17)
N8 Fe2 N10 97.64(17)
N11 Fe2 N10 81.13(18)
N7 Fe2 N10 89.66(15)
N8 Fe2 O3 80.05(18)
N11 Fe2 O3 99.92(16)
N7 Fe2 O3 161.84(16)
N10 Fe2 O3 92.21(16)
N8 Fe2 O4 101.30(15)
N11 Fe2 O4 79.93(16)
N7 Fe2 O4 91.91(16)
N10 Fe2 O4 161.03(16)
O3 Fe2 O4 92.15(12)
O1 Fe1 O2 97.72(13)
O1 Fe1 N5 116.71(15)
O2 Fe1 N5 73.19(16)
O1 Fe1 N2 73.37(16)
O2 Fe1 N2 118.35(15)
N5 Fe1 N2 164.72(16)
O1 Fe1 N4 95.76(16)
O2 Fe1 N4 147.38(16)
N5 Fe1 N4 74.21(17)
N2 Fe1 N4 93.95(16)
O1 Fe1 N1 147.47(16)
O2 Fe1 N1 96.94(16)
N5 Fe1 N1 95.30(16)
N2 Fe1 N1 74.11(16)
N4 Fe1 N1 87.14(15)
C46 O4 Fe2 108.8(3)
C7 O1 Fe1 115.4(3)
C40 N10 C44 117.9(4)
C40 N10 Fe2 128.1(4)
C44 N10 Fe2 113.6(3)
C33 O3 Fe2 108.9(3)
C45 N11 N12 121.4(4)
C45 N11 Fe2 119.7(3)
N12 N11 Fe2 118.8(3)
C20 O2 Fe1 113.9(3)
C20 N6 N5 107.1(4)
C19 N5 N6 120.5(4)
C19 N5 Fe1 119.4(4)
N6 N5 Fe1 120.0(3)
C7 N3 N2 107.2(4)
C50 O8 C83 120.1(5)
C14 N4 C18 117.3(5)
C14 N4 Fe1 127.7(4)
C18 N4 Fe1 115.0(3)
C32 N8 N9 121.5(4)
C32 N8 Fe2 118.7(3)
N9 N8 Fe2 119.6(3)
C27 N7 C31 117.5(5)
C27 N7 Fe2 128.4(4)
C31 N7 Fe2 113.7(4)
C46 N12 N11 107.5(4)
C6 N2 N3 121.7(4)
C6 N2 Fe1 119.3(4)
N3 N2 Fe1 118.9(3)
O4 C46 N12 124.8(5)
O4 C46 C47 117.4(4)
N12 C46 C47 117.9(4)
C1 N1 C5 118.3(5)
C1 N1 Fe1 126.7(4)
C5 N1 Fe1 114.8(3)
C52 C47 C48 117.7(5)
C52 C47 C46 121.4(5)
C48 C47 C46 120.9(5)
N2 C6 C5 117.7(5)
N2 C6 H6 121.2
C5 C6 H6 121.2
C11 O5 C53 119.1(5)
C26 C21 C22 116.6(6)
C26 C21 C20 120.8(5)
C22 C21 C20 122.6(5)
N4 C18 C17 121.9(5)
N4 C18 C19 114.2(5)
C17 C18 C19 123.8(5)
N1 C5 C4 121.5(5)
N1 C5 C6 114.0(4)
C4 C5 C6 124.4(5)
C33 N9 N8 106.2(4)
C47 C52 C51 122.1(5)
C47 C52 H52 118.9
C51 C52 H52 118.9
C37 O7 C73 118.0(6)
O1 C7 N3 125.1(5)
O1 C7 C8 118.0(4)
N3 C7 C8 116.9(5)
N10 C44 C43 121.6(5)
N10 C44 C45 112.8(4)
C43 C44 C45 125.5(5)
C39 C34 C35 116.7(5)
C39 C34 C33 120.7(5)
C35 C34 C33 122.7(5)
O8 C50 C51 124.6(5)
O8 C50 C49 115.0(5)
C51 C50 C49 120.4(5)
C29 C28 C27 118.2(6)
C29 C28 H28 120.9
C27 C28 H28 120.9
C9 C8 C13 118.3(5)
C9 C8 C7 122.7(5)
C13 C8 C7 119.0(5)
N7 C31 C30 121.3(5)
N7 C31 C32 112.5(5)
C30 C31 C32 126.1(5)
N10 C40 C41 123.2(5)
N10 C40 H40 118.4
C41 C40 H40 118.4
C3 C4 C5 120.0(5)
C3 C4 H4 120.0
C5 C4 H4 120.0
O2 C20 N6 125.8(5)
O2 C20 C21 118.3(5)
N6 C20 C21 115.9(5)
C24 O6 C63 119.2(6)
C21 C26 C25 122.0(6)
C21 C26 H26 119.0
C25 C26 H26 119.0
N7 C27 C28 123.7(5)
N7 C27 H27 118.2
C28 C27 H27 118.2
C41 C42 C43 119.4(5)
C41 C42 H42 120.3
C43 C42 H42 120.3
C16 C17 C18 119.8(6)
C16 C17 H17 120.1
C18 C17 H17 120.1
C40 C41 C42 119.1(5)
C40 C41 H41 120.4
C42 C41 H41 120.4
C30 C29 C28 120.7(6)
C30 C29 H29 119.7
C28 C29 H29 119.7
C49 C48 C47 120.9(5)
C49 C48 H48 119.5
C47 C48 H48 119.5
O3 C33 N9 124.9(5)
O3 C33 C34 116.7(5)
N9 C33 C34 118.4(5)
N11 C45 C44 112.8(4)
N11 C45 H45 123.6
C44 C45 H45 123.6
C12 C13 C8 120.5(6)
C12 C13 H13 119.7
C8 C13 H13 119.7
N5 C19 C18 117.1(5)
N5 C19 H19 121.4
C18 C19 H19 121.4
C29 C30 C31 118.6(5)
C29 C30 H30 120.7
C31 C30 H30 120.7
C24 C25 C26 118.2(6)
C24 C25 H25 120.9
C26 C25 H25 120.9
O5 C11 C12 114.8(6)
O5 C11 C10 125.2(6)
C12 C11 C10 120.0(6)
C44 C43 C42 118.8(5)
C44 C43 H43 120.6
C42 C43 H43 120.6
C50 C51 C52 118.5(5)
C50 C51 H51 120.8
C52 C51 H51 120.8
O8 C83 C84 108.3(6)
O8 C83 H83A 110.0
C84 C83 H83A 110.0
O8 C83 H83B 110.0
C84 C83 H83B 110.0
H83A C83 H83B 108.4
C4 C3 C2 118.9(5)
C4 C3 H3 120.5
C2 C3 H3 120.5
C36 C35 C34 121.0(6)
C36 C35 H35 119.5
C34 C35 H35 119.5
C3 C2 C1 119.3(6)
C3 C2 H2 120.3
C1 C2 H2 120.3
N8 C32 C31 113.3(4)
N8 C32 H32 123.4
C31 C32 H32 123.4
C38 C37 O7 123.7(7)
C38 C37 C36 120.2(6)
O7 C37 C36 116.0(6)
N1 C1 C2 121.9(6)
N1 C1 H1 119.0
C2 C1 H1 119.0
C23 C22 C21 122.9(6)
C23 C22 H22 118.5
C21 C22 H22 118.5
C23 C24 O6 115.0(6)
C23 C24 C25 120.3(6)
O6 C24 C25 124.7(7)
C34 C39 C38 123.0(6)
C34 C39 H39 118.5
C38 C39 H39 118.5
N4 C14 C15 123.4(6)
N4 C14 H14 118.3
C15 C14 H14 118.3
C10 C9 C8 121.3(5)
C10 C9 H9 119.3
C8 C9 H9 119.3
C13 C12 C11 120.4(6)
C13 C12 H12 119.8
C11 C12 H12 119.8
C37 C38 C39 118.5(6)
C37 C38 H38 120.8
C39 C38 H38 120.8
C17 C16 C15 118.7(6)
C17 C16 H16 120.6
C15 C16 H16 120.6
C48 C49 C50 120.4(5)
C48 C49 H49 119.8
C50 C49 H49 119.8
C35 C36 C37 120.6(6)
C35 C36 H36 119.7
C37 C36 H36 119.7
C85 C84 C83 116.9(6)
C85 C84 H84A 108.1
C83 C84 H84A 108.1
C85 C84 H84B 108.1
C83 C84 H84B 108.1
H84A C84 H84B 107.3
C16 C15 C14 118.8(6)
C16 C15 H15 120.6
C14 C15 H15 120.6
O7 C73 C74 111.2(7)
O7 C73 H73A 109.4
C74 C73 H73A 109.4
O7 C73 H73B 109.4
C74 C73 H73B 109.4
H73A C73 H73B 108.0
C61 C60 C59 114.4(7)
C61 C60 H60A 108.7
C59 C60 H60A 108.7
C61 C60 H60B 108.7
C59 C60 H60B 108.7
H60A C60 H60B 107.6
C84 C85 C86 111.9(6)
C84 C85 H85A 109.2
C86 C85 H85A 109.2
C84 C85 H85B 109.2
C86 C85 H85B 109.2
H85A C85 H85B 107.9
C11 C10 C9 119.4(6)
C11 C10 H10 120.3
C9 C10 H10 120.3
C86 C87 C88 114.8(7)
C86 C87 H87A 108.6
C88 C87 H87A 108.6
C86 C87 H87B 108.6
C88 C87 H87B 108.6
H87A C87 H87B 107.6
C59 C58 C57 113.8(6)
C59 C58 H58A 108.8
C57 C58 H58A 108.8
C59 C58 H58B 108.8
C57 C58 H58B 108.8
H58A C58 H58B 107.7
O6 C63 C64 107.8(7)
O6 C63 H63A 110.1
C64 C63 H63A 110.1
O6 C63 H63B 110.1
C64 C63 H63B 110.1
H63A C63 H63B 108.5
C89 C88 C87 116.0(7)
C89 C88 H88A 108.3
C87 C88 H88A 108.3
C89 C88 H88B 108.3
C87 C88 H88B 108.3
H88A C88 H88B 107.4
C55 C54 C53 113.3(6)
C55 C54 H54A 108.9
C53 C54 H54A 108.9
C55 C54 H54B 108.9
C53 C54 H54B 108.9
H54A C54 H54B 107.7
C58 C59 C60 115.1(6)
C58 C59 H59A 108.5
C60 C59 H59A 108.5
C58 C59 H59B 108.5
C60 C59 H59B 108.5
H59A C59 H59B 107.5
C56 C57 C58 114.7(6)
C56 C57 H57A 108.6
C58 C57 H57A 108.6
C56 C57 H57B 108.6
C58 C57 H57B 108.6
H57A C57 H57B 107.6
O5 C53 C54 106.6(6)
O5 C53 H53A 110.4
C54 C53 H53A 110.4
O5 C53 H53B 110.4
C54 C53 H53B 110.4
H53A C53 H53B 108.6
C75 C74 C73 114.8(7)
C75 C74 H74A 108.6
C73 C74 H74A 108.6
C75 C74 H74B 108.6
C73 C74 H74B 108.6
H74A C74 H74B 107.5
C74 C75 C76 117.7(8)
C74 C75 H75A 107.9
C76 C75 H75A 107.9
C74 C75 H75B 107.9
C76 C75 H75B 107.9
H75A C75 H75B 107.2
C57 C56 C55 115.1(6)
C57 C56 H56A 108.5
C55 C56 H56A 108.5
C57 C56 H56B 108.5
C55 C56 H56B 108.5
H56A C56 H56B 107.5
C54 C55 C56 113.1(6)
C54 C55 H55A 109.0
C56 C55 H55A 109.0
C54 C55 H55B 109.0
C56 C55 H55B 109.0
H55A C55 H55B 107.8
C87 C86 C85 116.5(7)
C87 C86 H86A 108.2
C85 C86 H86A 108.2
C87 C86 H86B 108.2
C85 C86 H86B 108.2
H86A C86 H86B 107.3
C22 C23 C24 119.9(6)
C22 C23 H23 120.1
C24 C23 H23 120.1
C69 C68 C67 117.5(9)
C69 C68 H68A 107.9
C67 C68 H68A 107.9
C69 C68 H68B 107.9
C67 C68 H68B 107.9
H68A C68 H68B 107.2
C65 C64 C63 114.9(8)
C65 C64 H64A 108.6
C63 C64 H64A 108.6
C65 C64 H64B 108.6
C63 C64 H64B 108.6
H64A C64 H64B 107.5
C89 C90 C91 115.7(8)
C89 C90 H90A 108.4
C91 C90 H90A 108.4
C89 C90 H90B 108.4
C91 C90 H90B 108.4
H90A C90 H90B 107.4
C88 C89 C90 115.2(7)
C88 C89 H89A 108.5
C90 C89 H89A 108.5
C88 C89 H89B 108.5
C90 C89 H89B 108.5
H89A C89 H89B 107.5
C69 C70 C71 118.4(10)
C69 C70 H70A 107.7
C71 C70 H70A 107.7
C69 C70 H70B 107.7
C71 C70 H70B 107.7
H70A C70 H70B 107.1
C62 C61 C60 114.8(8)
C62 C61 H61A 108.6
C60 C61 H61A 108.6
C62 C61 H61B 108.6
C60 C61 H61B 108.6
H61A C61 H61B 107.5
C77 C76 C75 118.7(8)
C77 C76 H76A 107.6
C75 C76 H76A 107.6
C77 C76 H76B 107.6
C75 C76 H76B 107.6
H76A C76 H76B 107.1
C64 C65 C66 116.3(8)
C64 C65 H65A 108.2
C66 C65 H65A 108.2
C64 C65 H65B 108.2
C66 C65 H65B 108.2
H65A C65 H65B 107.4
C79 C78 C77 118.9(9)
C79 C78 H78A 107.6
C77 C78 H78A 107.6
C79 C78 H78B 107.6
C77 C78 H78B 107.6
H78A C78 H78B 107.0
C81 C80 C79 120.2(11)
C81 C80 H80A 107.3
C79 C80 H80A 107.3
C81 C80 H80B 107.3
C79 C80 H80B 107.3
H80A C80 H80B 106.9
C66 C67 C68 117.3(8)
C66 C67 H67A 108.0
C68 C67 H67A 108.0
C66 C67 H67B 108.0
C68 C67 H67B 108.0
H67A C67 H67B 107.2
C76 C77 C78 119.5(8)
C76 C77 H77A 107.4
C78 C77 H77A 107.4
C76 C77 H77B 107.4
C78 C77 H77B 107.4
H77A C77 H77B 107.0
C61 C62 H62A 109.5
C61 C62 H62B 109.5
H62A C62 H62B 109.5
C61 C62 H62C 109.5
H62A C62 H62C 109.5
H62B C62 H62C 109.5
C67 C66 C65 118.2(8)
C67 C66 H66A 107.8
C65 C66 H66A 107.8
C67 C66 H66B 107.8
C65 C66 H66B 107.8
H66A C66 H66B 107.1
C72 C71 C70 118.0(11)
C72 C71 H71A 107.8
C70 C71 H71A 107.8
C72 C71 H71B 107.8
C70 C71 H71B 107.8
H71A C71 H71B 107.1
C78 C79 C80 121.1(11)
C78 C79 H79A 107.1
C80 C79 H79A 107.1
C78 C79 H79B 107.1
C80 C79 H79B 107.1
H79A C79 H79B 106.8
C92 C91 C90 115.9(9)
C92 C91 H91A 108.3
C90 C91 H91A 108.3
C92 C91 H91B 108.3
C90 C91 H91B 108.3
H91A C91 H91B 107.4
C91 C92 H92A 109.5
C91 C92 H92B 109.5
H92A C92 H92B 109.5
C91 C92 H92C 109.5
H92A C92 H92C 109.5
H92B C92 H92C 109.5
C71 C72 H72A 109.5
C71 C72 H72B 109.5
H72A C72 H72B 109.5
C71 C72 H72C 109.5
H72A C72 H72C 109.5
H72B C72 H72C 109.5
C68 C69 C70 118.8(9)
C68 C69 H69A 107.6
C70 C69 H69A 107.6
C68 C69 H69B 107.6
C70 C69 H69B 107.6
H69A C69 H69B 107.0
C81 C82 H82A 109.5
C81 C82 H82B 109.5
H82A C82 H82B 109.5
C81 C82 H82C 109.5
H82A C82 H82C 109.5
H82B C82 H82C 109.5
C82 C81 C80 124.1(14)
C82 C81 H81A 106.3
C80 C81 H81A 106.3
C82 C81 H81B 106.3
C80 C81 H81B 106.3
H81A C81 H81B 106.4

loop_
_geom_bond_atom_site_label_1
_geom_bond_atom_site_label_2
_geom_bond_distance
Fe2 N8 1.856(4)
Fe2 N11 1.865(4)
Fe2 N7 1.935(4)
Fe2 N10 1.945(4)
Fe2 O3 1.977(4)
Fe2 O4 1.995(3)
Fe1 O1 2.057(4)
Fe1 O2 2.089(4)
Fe1 N5 2.098(4)
Fe1 N2 2.112(4)
Fe1 N4 2.201(4)
Fe1 N1 2.206(4)
O4 C46 1.295(5)
O1 C7 1.279(6)
N10 C40 1.331(6)
N10 C44 1.369(6)
O3 C33 1.293(6)
N11 C45 1.295(6)
N11 N12 1.384(5)
O2 C20 1.273(6)
N6 C20 1.337(6)
N6 N5 1.361(6)
N5 C19 1.298(6)
N3 C7 1.335(6)
N3 N2 1.376(5)
O8 C50 1.370(6)
O8 C83 1.403(7)
N4 C14 1.331(7)
N4 C18 1.360(6)
N8 C32 1.315(6)
N8 N9 1.382(6)
N7 C27 1.329(6)
N7 C31 1.376(6)
N12 C46 1.313(6)
N2 C6 1.279(6)
C46 C47 1.480(7)
N1 C1 1.334(7)
N1 C5 1.362(6)
C47 C52 1.375(7)
C47 C48 1.399(7)
C6 C5 1.453(6)
C6 H6 0.9300
O5 C11 1.366(7)
O5 C53 1.423(7)
C21 C26 1.375(8)
C21 C22 1.388(8)
C21 C20 1.486(7)
C18 C17 1.388(7)
C18 C19 1.443(7)
C5 C4 1.386(7)
N9 C33 1.326(7)
C52 C51 1.403(7)
C52 H52 0.9300
O7 C37 1.377(7)
O7 C73 1.405(8)
C7 C8 1.493(7)
C44 C43 1.380(7)
C44 C45 1.446(7)
C34 C39 1.385(8)
C34 C35 1.392(7)
C34 C33 1.475(7)
C50 C51 1.370(7)
C50 C49 1.387(8)
C28 C29 1.371(8)
C28 C27 1.373(7)
C28 H28 0.9300
C8 C9 1.384(7)
C8 C13 1.388(7)
C31 C30 1.392(7)
C31 C32 1.435(7)
C40 C41 1.363(7)
C40 H40 0.9300
C4 C3 1.356(7)
C4 H4 0.9300
O6 C24 1.373(7)
O6 C63 1.390(8)
C26 C25 1.399(8)
C26 H26 0.9300
C27 H27 0.9300
C42 C41 1.376(7)
C42 C43 1.380(7)
C42 H42 0.9300
C17 C16 1.367(8)
C17 H17 0.9300
C41 H41 0.9300
C29 C30 1.361(7)
C29 H29 0.9300
C48 C49 1.366(7)
C48 H48 0.9300
C45 H45 0.9300
C13 C12 1.375(8)
C13 H13 0.9300
C19 H19 0.9300
C30 H30 0.9300
C25 C24 1.395(9)
C25 H25 0.9300
C11 C12 1.377(8)
C11 C10 1.378(8)
C43 H43 0.9300
C51 H51 0.9300
C83 C84 1.501(8)
C83 H83A 0.9700
C83 H83B 0.9700
C3 C2 1.379(8)
C3 H3 0.9300
C35 C36 1.376(8)
C35 H35 0.9300
C2 C1 1.395(8)
C2 H2 0.9300
C32 H32 0.9300
C37 C38 1.367(8)
C37 C36 1.378(9)
C1 H1 0.9300
C22 C23 1.355(8)
C22 H22 0.9300
C24 C23 1.359(9)
C39 C38 1.387(8)
C39 H39 0.9300
C14 C15 1.387(8)
C14 H14 0.9300
C9 C10 1.382(8)
C9 H9 0.9300
C12 H12 0.9300
C38 H38 0.9300
C16 C15 1.379(9)
C16 H16 0.9300
C49 H49 0.9300
C36 H36 0.9300
C84 C85 1.497(9)
C84 H84A 0.9700
C84 H84B 0.9700
C15 H15 0.9300
C73 C74 1.503(9)
C73 H73A 0.9700
C73 H73B 0.9700
C60 C61 1.500(10)
C60 C59 1.514(9)
C60 H60A 0.9700
C60 H60B 0.9700
C85 C86 1.514(9)
C85 H85A 0.9700
C85 H85B 0.9700
C10 H10 0.9300
C87 C86 1.475(9)
C87 C88 1.528(9)
C87 H87A 0.9700
C87 H87B 0.9700
C58 C59 1.497(9)
C58 C57 1.512(8)
C58 H58A 0.9700
C58 H58B 0.9700
C63 C64 1.539(10)
C63 H63A 0.9700
C63 H63B 0.9700
C88 C89 1.490(9)
C88 H88A 0.9700
C88 H88B 0.9700
C54 C55 1.485(9)
C54 C53 1.518(8)
C54 H54A 0.9700
C54 H54B 0.9700
C59 H59A 0.9700
C59 H59B 0.9700
C57 C56 1.505(9)
C57 H57A 0.9700
C57 H57B 0.9700
C53 H53A 0.9700
C53 H53B 0.9700
C74 C75 1.482(10)
C74 H74A 0.9700
C74 H74B 0.9700
C75 C76 1.497(10)
C75 H75A 0.9700
C75 H75B 0.9700
C56 C55 1.530(9)
C56 H56A 0.9700
C56 H56B 0.9700
C55 H55A 0.9700
C55 H55B 0.9700
C86 H86A 0.9700
C86 H86B 0.9700
C23 H23 0.9300
C68 C69 1.452(11)
C68 C67 1.496(10)
C68 H68A 0.9700
C68 H68B 0.9700
C64 C65 1.448(10)
C64 H64A 0.9700
C64 H64B 0.9700
C90 C89 1.497(10)
C90 C91 1.504(11)
C90 H90A 0.9700
C90 H90B 0.9700
C89 H89A 0.9700
C89 H89B 0.9700
C70 C69 1.469(11)
C70 C71 1.484(13)
C70 H70A 0.9700
C70 H70B 0.9700
C61 C62 1.476(10)
C61 H61A 0.9700
C61 H61B 0.9700
C76 C77 1.477(11)
C76 H76A 0.9700
C76 H76B 0.9700
C65 C66 1.516(10)
C65 H65A 0.9700
C65 H65B 0.9700
C78 C79 1.449(12)
C78 C77 1.480(11)
C78 H78A 0.9700
C78 H78B 0.9700
C80 C81 1.456(14)
C80 C79 1.460(12)
C80 H80A 0.9700
C80 H80B 0.9700
C67 C66 1.453(11)
C67 H67A 0.9700
C67 H67B 0.9700
C77 H77A 0.9700
C77 H77B 0.9700
C62 H62A 0.9600
C62 H62B 0.9600
C62 H62C 0.9600
C66 H66A 0.9700
C66 H66B 0.9700
C71 C72 1.416(12)
C71 H71A 0.9700
C71 H71B 0.9700
C79 H79A 0.9700
C79 H79B 0.9700
C91 C92 1.469(12)
C91 H91A 0.9700
C91 H91B 0.9700
C92 H92A 0.9600
C92 H92B 0.9600
C92 H92C 0.9600
C72 H72A 0.9600
C72 H72B 0.9600
C72 H72C 0.9600
C69 H69A 0.9700
C69 H69B 0.9700
C82 C81 1.366(14)
C82 H82A 0.9600
C82 H82B 0.9600
C82 H82C 0.9600
C81 H81A 0.9700
C81 H81B 0.9700
